data_4120516
loop_
_publ_author_name
'Creutz, Sidney E.'
'Peters, Jonas C.'

_publ_section_title
;
 Catalytic Reduction of N2 to NH3 by an Fe-N2 Complex Featuring a C-Atom
 Anchor.
;
_journal_issue 3
_journal_name_full 'Journal of the American Chemical Society'
_journal_page_first 1105
_journal_page_last 1115
_journal_paper_doi 10.1021/ja4114962
_journal_volume 136
_journal_year 2014
_chemical_formula_sum 'C69 H66 B Cl0.12 F24 Fe N1.77 P3'
_chemical_formula_weight 1539.84
_chemical_name_common '[CP3HFeN2]BArF'
_chemical_name_systematic
; 
 ? 
;
_space_group_IT_number 61
_symmetry_cell_setting orthorhombic
_symmetry_space_group_name_Hall '-P 2ac 2ab'
_symmetry_space_group_name_H-M 'P b c a'
_atom_sites_solution_hydrogens geom
_atom_sites_solution_primary direct
_atom_sites_solution_secondary difmap
_audit_creation_method SHELXL-97
_cell_angle_alpha 90.00
_cell_angle_beta 90.00
_cell_angle_gamma 90.00
_cell_formula_units_Z 8
_cell_length_a 19.7846(11)
_cell_length_b 25.8800(14)
_cell_length_c 26.6463(13)
_cell_measurement_reflns_used 9957
_cell_measurement_temperature 296(2)
_cell_measurement_theta_max 26.31
_cell_measurement_theta_min 2.19
_cell_volume 13643.6(13)
_computing_cell_refinement 'Bruker SAINT'
_computing_data_collection 'Bruker APEX2'
_computing_data_reduction 'Bruker SAINT'
_computing_molecular_graphics 'Bruker SHELXTL'
_computing_publication_material 'Bruker SHELXTL'
_computing_structure_refinement 'SHELXL-97 (Sheldrick, 2008)'
_computing_structure_solution 'SHELXS-97 (Sheldrick, 2008)'
_diffrn_ambient_temperature 296(2)
_diffrn_detector_area_resol_mean 8.33
_diffrn_measured_fraction_theta_full 0.999
_diffrn_measured_fraction_theta_max 0.999
_diffrn_measurement_device_type 'Bruker APEX-II CCD'
_diffrn_measurement_method '\f and \w scans'
_diffrn_radiation_monochromator graphite
_diffrn_radiation_source 'fine-focus sealed tube'
_diffrn_radiation_type MoK\a
_diffrn_radiation_wavelength 0.71073
_diffrn_reflns_av_R_equivalents 0.1311
_diffrn_reflns_av_sigmaI/netI 0.0756
_diffrn_reflns_limit_h_max 28
_diffrn_reflns_limit_h_min -28
_diffrn_reflns_limit_k_max 36
_diffrn_reflns_limit_k_min -36
_diffrn_reflns_limit_l_max 36
_diffrn_reflns_limit_l_min -38
_diffrn_reflns_number 224578
_diffrn_reflns_theta_full 30.53
_diffrn_reflns_theta_max 30.53
_diffrn_reflns_theta_min 1.50
_exptl_absorpt_coefficient_mu 0.405
_exptl_absorpt_correction_T_max 0.9701
_exptl_absorpt_correction_T_min 0.6576
_exptl_absorpt_correction_type none
_exptl_crystal_colour brown
_exptl_crystal_density_diffrn 1.499
_exptl_crystal_density_method 'not measured'
_exptl_crystal_description blade
_exptl_crystal_F_000 6291
_refine_diff_density_max 1.920
_refine_diff_density_min -1.003
_refine_diff_density_rms 0.123
_refine_ls_extinction_method none
_refine_ls_goodness_of_fit_ref 1.021
_refine_ls_hydrogen_treatment mixed
_refine_ls_matrix_type full
_refine_ls_number_parameters 944
_refine_ls_number_reflns 20858
_refine_ls_number_restraints 1048
_refine_ls_restrained_S_all 0.998
_refine_ls_R_factor_all 0.1307
_refine_ls_R_factor_gt 0.0832
_refine_ls_shift/su_max 0.002
_refine_ls_shift/su_mean 0.000
_refine_ls_structure_factor_coef Fsqd
_refine_ls_weighting_details 'calc w=1/[\s^2^(Fo^2^)+(0.1375P)^2^+11.6966P] where P=(Fo^2^+2Fc^2^)/3'
_refine_ls_weighting_scheme calc
_refine_ls_wR_factor_gt 0.2142
_refine_ls_wR_factor_ref 0.2450
_reflns_number_gt 13243
_reflns_number_total 20858
_reflns_threshold_expression >2sigma(I)
_cod_data_source_file ja4114962_si_002.cif
_cod_data_source_block sec29zz
_cod_depositor_comments
;
The following automatic conversions were performed:

'_symmetry_cell_setting' value 'Orthorhombic' changed to
'orthorhombic' according to
/usr/data/users/saulius/automatic-downloads/current/ACS/lib/dictionaries/cif_core.dic
dictionary named 'cif_core.dic' version 2.4.2 from 2011-04-26.

Automatic conversion script
Id: cif_fix_values 2281 2013-09-26 08:29:07Z andrius 
;
_cod_original_sg_symbol_H-M Pbca
_cod_database_code 4120516

loop_
_symmetry_equiv_pos_as_xyz
'x, y, z'
'-x+1/2, -y, z+1/2'
'-x, y+1/2, -z+1/2'
'x+1/2, -y+1/2, -z'
'-x, -y, -z'
'x-1/2, y, -z-1/2'
'x, -y-1/2, z-1/2'
'-x-1/2, y-1/2, z'

loop_
_atom_site_label
_atom_site_type_symbol
_atom_site_fract_x
_atom_site_fract_y
_atom_site_fract_z
_atom_site_U_iso_or_equiv
_atom_site_adp_type
_atom_site_occupancy
_atom_site_symmetry_multiplicity
_atom_site_calc_flag
_atom_site_refinement_flags
_atom_site_disorder_assembly
_atom_site_disorder_group
Fe1 Fe 0.78313(2) 0.493075(18) 0.848772(17) 0.02323(12) Uani 1 1 d U . .
P3 P 0.76004(4) 0.57630(3) 0.88070(3) 0.02237(17) Uani 1 1 d U B .
P1 P 0.88447(4) 0.48218(3) 0.80586(3) 0.02524(18) Uani 1 1 d U A .
P2 P 0.68828(5) 0.43633(3) 0.84276(3) 0.02646(18) Uani 1 1 d U B .
C11 C 0.80618(14) 0.54874(11) 0.75182(10) 0.0180(5) Uani 1 1 d U . .
C31 C 0.69256(14) 0.56194(11) 0.79209(11) 0.0184(5) Uani 1 1 d U . .
C21 C 0.72185(14) 0.47644(11) 0.75033(11) 0.0198(5) Uani 1 1 d U . .
C01 C 0.74841(14) 0.52248(11) 0.78080(10) 0.0179(5) Uani 1 1 d U B .
C32 C 0.64164(15) 0.57229(12) 0.75711(11) 0.0229(6) Uani 1 1 d U B .
H32 H 0.6409 0.5541 0.7270 0.027 Uiso 1 1 calc R . .
C12 C 0.79375(15) 0.58884(12) 0.71764(11) 0.0224(6) Uani 1 1 d U B .
H12 H 0.7502 0.6018 0.7141 0.027 Uiso 1 1 calc R . .
C36 C 0.69248(14) 0.59038(12) 0.83698(11) 0.0204(6) Uani 1 1 d U B .
C16 C 0.87293(15) 0.53074(12) 0.75759(11) 0.0223(6) Uani 1 1 d U A .
C13 C 0.84614(17) 0.60945(13) 0.68891(12) 0.0271(6) Uani 1 1 d U . .
H13 H 0.8374 0.6362 0.6665 0.033 Uiso 1 1 calc R B .
C321 C 0.81580(15) 0.63409(13) 0.88010(12) 0.0256(6) Uani 1 1 d U . .
H321 H 0.8552 0.6263 0.9010 0.031 Uiso 1 1 calc R B .
C35 C 0.64146(16) 0.62660(12) 0.84637(13) 0.0269(6) Uani 1 1 d U . .
H35 H 0.6411 0.6445 0.8766 0.032 Uiso 1 1 calc R B .
C26 C 0.68934(16) 0.43456(12) 0.77467(12) 0.0240(6) Uani 1 1 d U B .
C33 C 0.59209(16) 0.60915(13) 0.76634(13) 0.0292(7) Uani 1 1 d U . .
H33 H 0.5591 0.6158 0.7423 0.035 Uiso 1 1 calc R B .
C22 C 0.72799(17) 0.47381(13) 0.69834(12) 0.0276(7) Uani 1 1 d U B .
H22 H 0.7493 0.5007 0.6814 0.033 Uiso 1 1 calc R . .
C323 C 0.84146(17) 0.64659(13) 0.82749(13) 0.0282(7) Uani 1 1 d U B .
H32A H 0.8039 0.6553 0.8063 0.042 Uiso 1 1 calc R . .
H32C H 0.8645 0.6171 0.8140 0.042 Uiso 1 1 calc R . .
H32D H 0.8721 0.6753 0.8291 0.042 Uiso 1 1 calc R . .
C23 C 0.70330(18) 0.43238(14) 0.67100(13) 0.0322(7) Uani 1 1 d U . .
H23 H 0.7083 0.4319 0.6363 0.039 Uiso 1 1 calc R B .
C15 C 0.92433(16) 0.55166(14) 0.72778(12) 0.0293(7) Uani 1 1 d U . .
H15 H 0.9683 0.5393 0.7310 0.035 Uiso 1 1 calc R B .
C34 C 0.59180(17) 0.63592(13) 0.81131(14) 0.0313(7) Uani 1 1 d U B .
H34 H 0.5582 0.6601 0.8178 0.038 Uiso 1 1 calc R . .
C25 C 0.66422(18) 0.39300(13) 0.74658(13) 0.0312(7) Uani 1 1 d U . .
H25 H 0.6425 0.3659 0.7629 0.037 Uiso 1 1 calc R B .
C223 C 0.56655(18) 0.49288(15) 0.84021(14) 0.0345(8) Uani 1 1 d U B .
H22A H 0.5664 0.4900 0.8043 0.052 Uiso 1 1 calc R . .
H22C H 0.5919 0.5229 0.8499 0.052 Uiso 1 1 calc R . .
H22D H 0.5209 0.4960 0.8522 0.052 Uiso 1 1 calc R . .
C14 C 0.91059(17) 0.59039(15) 0.69358(13) 0.0331(8) Uani 1 1 d U B .
H14 H 0.9451 0.6036 0.6737 0.040 Uiso 1 1 calc R . .
C24 C 0.67127(18) 0.39171(13) 0.69502(14) 0.0329(7) Uani 1 1 d U B .
H24 H 0.6547 0.3639 0.6767 0.039 Uiso 1 1 calc R . .
C121 C 0.96060(17) 0.49421(15) 0.84401(13) 0.0331(7) Uani 1 1 d U . .
H121 H 0.9614 0.4666 0.8692 0.040 Uiso 1 1 calc R B .
C311 C 0.72343(17) 0.57811(15) 0.94466(12) 0.0318(7) Uani 1 1 d U . .
H311 H 0.7003 0.6113 0.9488 0.038 Uiso 1 1 calc R B .
C322 C 0.78186(18) 0.68286(14) 0.90175(15) 0.0365(8) Uani 1 1 d U B .
H32E H 0.8129 0.7113 0.9002 0.055 Uiso 1 1 calc R . .
H32F H 0.7693 0.6767 0.9360 0.055 Uiso 1 1 calc R . .
H32G H 0.7422 0.6909 0.8825 0.055 Uiso 1 1 calc R . .
C221 C 0.59874(19) 0.44535(15) 0.86265(15) 0.0378(8) Uani 1 1 d U . .
H221 H 0.5989 0.4500 0.8992 0.045 Uiso 1 1 calc R B .
C313 C 0.67189(19) 0.53536(16) 0.95227(13) 0.0373(8) Uani 1 1 d U B .
H31A H 0.6937 0.5024 0.9490 0.056 Uiso 1 1 calc R . .
H31B H 0.6369 0.5384 0.9275 0.056 Uiso 1 1 calc R . .
H31C H 0.6525 0.5383 0.9852 0.056 Uiso 1 1 calc R . .
C312 C 0.7810(2) 0.57553(18) 0.98327(13) 0.0421(9) Uani 1 1 d U B .
H31D H 0.7623 0.5747 1.0165 0.063 Uiso 1 1 calc R . .
H31E H 0.8093 0.6054 0.9798 0.063 Uiso 1 1 calc R . .
H31F H 0.8073 0.5449 0.9776 0.063 Uiso 1 1 calc R . .
C211 C 0.7040(3) 0.36884(15) 0.86290(16) 0.0478(10) Uani 1 1 d U . .
H211 H 0.6690 0.3473 0.8475 0.057 Uiso 1 1 calc R B .
C213 C 0.6946(3) 0.36508(19) 0.92090(17) 0.0620(14) Uani 1 1 d U B .
H21A H 0.7026 0.3302 0.9316 0.093 Uiso 1 1 calc R . .
H21B H 0.6493 0.3750 0.9296 0.093 Uiso 1 1 calc R . .
H21C H 0.7261 0.3877 0.9372 0.093 Uiso 1 1 calc R . .
C123 C 1.0287(2) 0.4920(2) 0.81830(17) 0.0576(13) Uani 1 1 d U B .
H12A H 1.0331 0.5209 0.7959 0.086 Uiso 1 1 calc R . .
H12C H 1.0323 0.4604 0.7996 0.086 Uiso 1 1 calc R . .
H12D H 1.0639 0.4934 0.8431 0.086 Uiso 1 1 calc R . .
C122 C 0.9547(2) 0.54418(19) 0.87362(19) 0.0521(11) Uani 1 1 d U B .
H12E H 0.9902 0.5457 0.8982 0.078 Uiso 1 1 calc R . .
H12F H 0.9117 0.5453 0.8902 0.078 Uiso 1 1 calc R . .
H12G H 0.9586 0.5731 0.8512 0.078 Uiso 1 1 calc R . .
C222 C 0.5541(3) 0.39820(19) 0.8514(2) 0.0644(15) Uani 1 1 d U B .
H22E H 0.5080 0.4061 0.8596 0.097 Uiso 1 1 calc R . .
H22F H 0.5690 0.3694 0.8711 0.097 Uiso 1 1 calc R . .
H22G H 0.5574 0.3897 0.8164 0.097 Uiso 1 1 calc R . .
C212 C 0.7701(3) 0.34836(19) 0.84626(18) 0.0612(13) Uani 1 1 d U B .
H21D H 0.7731 0.3123 0.8546 0.092 Uiso 1 1 calc R . .
H21E H 0.8058 0.3669 0.8628 0.092 Uiso 1 1 calc R . .
H21F H 0.7743 0.3525 0.8106 0.092 Uiso 1 1 calc R . .
C11A C 0.9210(4) 0.4295(3) 0.7667(3) 0.0312(10) Uani 0.506(6) 1 d PU A 1
H11A H 0.9602 0.4438 0.7491 0.037 Uiso 0.506(6) 1 calc PR A 1
C11C C 0.9464(6) 0.3847(4) 0.7991(5) 0.057(3) Uani 0.506(6) 1 d PU A 1
H11B H 0.9092 0.3700 0.8174 0.085 Uiso 0.506(6) 1 calc PR A 1
H11C H 0.9798 0.3971 0.8223 0.085 Uiso 0.506(6) 1 calc PR A 1
H11D H 0.9662 0.3587 0.7780 0.085 Uiso 0.506(6) 1 calc PR A 1
C11F C 0.8702(5) 0.4114(3) 0.7266(3) 0.0404(18) Uani 0.506(6) 1 d PU A 1
H11E H 0.8886 0.3825 0.7087 0.061 Uiso 0.506(6) 1 calc PR A 1
H11F H 0.8616 0.4392 0.7035 0.061 Uiso 0.506(6) 1 calc PR A 1
H11G H 0.8287 0.4014 0.7425 0.061 Uiso 0.506(6) 1 calc PR A 1
C11G C 0.8893(4) 0.4147(3) 0.7781(3) 0.0312(10) Uani 0.494(6) 1 d PU A 2
H11H H 0.8426 0.4033 0.7727 0.037 Uiso 0.494(6) 1 calc PR A 2
C11D C 0.9232(5) 0.4143(3) 0.7278(3) 0.042(2) Uani 0.494(6) 1 d PU A 2
H11I H 0.9682 0.4277 0.7310 0.063 Uiso 0.494(6) 1 calc PR A 2
H11J H 0.8979 0.4353 0.7049 0.063 Uiso 0.494(6) 1 calc PR A 2
H11K H 0.9251 0.3795 0.7154 0.063 Uiso 0.494(6) 1 calc PR A 2
C11E C 0.9214(5) 0.3757(4) 0.8145(4) 0.041(2) Uani 0.494(6) 1 d PU A 2
H11L H 0.9131 0.3412 0.8028 0.062 Uiso 0.494(6) 1 calc PR A 2
H11M H 0.9020 0.3800 0.8473 0.062 Uiso 0.494(6) 1 calc PR A 2
H11N H 0.9693 0.3816 0.8162 0.062 Uiso 0.494(6) 1 calc PR A 2
N2 N 0.8378(3) 0.4490(2) 0.9419(2) 0.0567(15) Uani 0.886(9) 1 d PU B 1
N1 N 0.8168(3) 0.4653(3) 0.9082(3) 0.0378(10) Uani 0.886(9) 1 d PU B 1
Cl1 Cl 0.8255(9) 0.4557(7) 0.9214(6) 0.0378(10) Uani 0.114(9) 1 d PU B 2
F133 F 1.00117(11) 0.75844(9) 0.69343(8) 0.0403(5) Uani 1 1 d U . .
F132 F 0.96235(12) 0.70758(10) 0.74899(9) 0.0491(6) Uani 1 1 d U . .
F233 F 0.94586(12) 0.55893(11) 0.49621(9) 0.0506(6) Uani 1 1 d U . .
C21B C 0.80905(15) 0.67884(12) 0.55567(11) 0.0210(6) Uani 1 1 d U . .
C16B C 0.75742(17) 0.74703(11) 0.65337(12) 0.0246(6) Uani 1 1 d U . .
H16B H 0.7149 0.7455 0.6385 0.030 Uiso 1 1 calc R . .
F232 F 0.93313(13) 0.52070(9) 0.56653(11) 0.0512(6) Uani 1 1 d U . .
C31B C 0.73737(15) 0.76713(12) 0.54002(11) 0.0213(6) Uani 1 1 d U . .
C36B C 0.71102(16) 0.81274(13) 0.56042(12) 0.0255(6) Uani 1 1 d U . .
H36B H 0.7344 0.8288 0.5864 0.031 Uiso 1 1 calc R . .
F231 F 0.98637(11) 0.59226(9) 0.56324(10) 0.0457(6) Uani 1 1 d U . .
C34B C 0.61601(16) 0.81351(14) 0.50381(12) 0.0290(7) Uani 1 1 d U . .
H34B H 0.5763 0.8286 0.4921 0.035 Uiso 1 1 calc R . .
C12B C 0.87737(16) 0.75125(11) 0.64706(11) 0.0222(6) Uani 1 1 d U . .
H12B H 0.9167 0.7529 0.6280 0.027 Uiso 1 1 calc R . .
C26B C 0.75019(16) 0.65022(12) 0.56341(11) 0.0242(6) Uani 1 1 d U . .
H26B H 0.7095 0.6678 0.5671 0.029 Uiso 1 1 calc R . .
C11B C 0.81466(15) 0.74902(11) 0.62258(11) 0.0199(6) Uani 1 1 d U . .
H11O H 0.8121 0.7867 0.6200 0.024 Uiso 1 1 calc R . .
F131 F 0.95394(13) 0.78946(11) 0.75908(10) 0.0616(8) Uani 1 1 d U . .
C33B C 0.64167(16) 0.76882(13) 0.48216(12) 0.0263(6) Uani 1 1 d U . .
C22B C 0.86815(16) 0.65002(12) 0.55050(11) 0.0224(6) Uani 1 1 d U . .
H22B H 0.9088 0.6673 0.5455 0.027 Uiso 1 1 calc R . .
C231 C 0.93278(18) 0.56719(13) 0.54510(14) 0.0318(7) Uani 1 1 d U . .
C35B C 0.65157(16) 0.83484(13) 0.54342(12) 0.0272(6) Uani 1 1 d U . .
C13B C 0.88205(17) 0.75109(11) 0.69931(11) 0.0235(6) Uani 1 1 d U . .
C23B C 0.86828(17) 0.59609(12) 0.55266(11) 0.0257(6) Uani 1 1 d U . .
C24B C 0.80943(18) 0.56846(12) 0.56015(12) 0.0266(6) Uani 1 1 d U . .
H24B H 0.8096 0.5325 0.5614 0.032 Uiso 1 1 calc R . .
C131 C 0.94937(18) 0.75214(13) 0.72478(12) 0.0290(7) Uani 1 1 d U . .
F353 F 0.66885(12) 0.91783(9) 0.57917(9) 0.0433(5) Uani 1 1 d U . .
F333 F 0.63318(12) 0.75242(9) 0.39498(8) 0.0427(5) Uani 1 1 d U . .
F352 F 0.57070(12) 0.90219(9) 0.54888(9) 0.0483(6) Uani 1 1 d U . .
F253 F 0.63218(12) 0.58814(11) 0.55103(10) 0.0537(7) Uani 1 1 d U . .
C41B C 0.86901(14) 0.77186(11) 0.53128(11) 0.0195(5) Uani 1 1 d U . .
F332 F 0.60197(14) 0.69193(9) 0.44378(9) 0.0546(7) Uani 1 1 d U . .
F153 F 0.70822(12) 0.73420(11) 0.78367(8) 0.0496(6) Uani 1 1 d U . .
F252 F 0.68687(14) 0.51891(9) 0.57000(11) 0.0584(7) Uani 1 1 d U . .
F351 F 0.60216(13) 0.86571(10) 0.61751(8) 0.0510(6) Uani 1 1 d U . .
F331 F 0.54061(12) 0.75920(13) 0.43550(10) 0.0621(8) Uani 1 1 d U . .
F251 F 0.66596(13) 0.57607(11) 0.62544(9) 0.0526(7) Uani 1 1 d U . .
C46B C 0.89024(15) 0.82149(11) 0.54734(11) 0.0209(6) Uani 1 1 d U . .
H46B H 0.8714 0.8354 0.5763 0.025 Uiso 1 1 calc R . .
C45B C 0.93810(15) 0.85005(12) 0.52130(12) 0.0240(6) Uani 1 1 d U . .
F152 F 0.66580(13) 0.79051(11) 0.73462(9) 0.0564(7) Uani 1 1 d U . .
C25B C 0.74956(17) 0.59663(13) 0.56582(11) 0.0263(6) Uani 1 1 d U . .
F151 F 0.65451(14) 0.71083(12) 0.71732(10) 0.0623(8) Uani 1 1 d U . .
C44B C 0.96715(16) 0.83054(14) 0.47727(12) 0.0288(7) Uani 1 1 d U . .
H44B H 0.9991 0.8495 0.4595 0.035 Uiso 1 1 calc R . .
C14B C 0.82408(18) 0.74949(12) 0.72876(12) 0.0266(6) Uani 1 1 d U . .
H14B H 0.8272 0.7499 0.7636 0.032 Uiso 1 1 calc R . .
B1 B 0.80801(17) 0.74200(13) 0.56118(12) 0.0199(6) Uani 1 1 d U . .
F453 F 0.91968(17) 0.92202(11) 0.57296(14) 0.0854(12) Uani 1 1 d U . .
C43B C 0.94714(17) 0.78261(14) 0.46113(12) 0.0292(7) Uani 1 1 d U C .
C42B C 0.89860(16) 0.75393(12) 0.48722(11) 0.0241(6) Uani 1 1 d U . .
H42B H 0.8857 0.7219 0.4747 0.029 Uiso 1 1 calc R . .
C15B C 0.76207(17) 0.74723(12) 0.70557(12) 0.0260(6) Uani 1 1 d U . .
C451 C 0.96004(18) 0.90166(14) 0.53985(14) 0.0328(7) Uani 1 1 d U . .
C32B C 0.70080(15) 0.74626(13) 0.49989(12) 0.0242(6) Uani 1 1 d U . .
H32B H 0.7166 0.7163 0.4846 0.029 Uiso 1 1 calc R . .
C251 C 0.68437(19) 0.56944(14) 0.57739(13) 0.0331(7) Uani 1 1 d U . .
C351 C 0.62322(18) 0.88023(15) 0.57138(13) 0.0342(8) Uani 1 1 d U . .
C151 C 0.6981(2) 0.74553(15) 0.73519(13) 0.0353(8) Uani 1 1 d U . .
C331 C 0.60409(18) 0.74332(15) 0.43940(13) 0.0325(7) Uani 1 1 d U . .
F452 F 0.9607(3) 0.93694(12) 0.50373(14) 0.1109(16) Uani 1 1 d U . .
F451 F 1.01981(17) 0.90255(13) 0.5572(2) 0.1249(19) Uani 1 1 d U . .
C431 C 0.9770(2) 0.76079(18) 0.41449(15) 0.0445(9) Uani 1 1 d U . .
F43A F 0.9228(4) 0.7374(3) 0.3840(2) 0.0601(13) Uani 0.476(6) 1 d PU C 1
F43E F 1.0182(4) 0.7265(3) 0.41845(19) 0.0601(13) Uani 0.476(6) 1 d PU C 1
F43C F 0.9928(3) 0.7985(2) 0.38054(18) 0.0601(13) Uani 0.476(6) 1 d PU C 1
F43D F 0.9401(3) 0.7538(3) 0.3769(2) 0.0582(12) Uani 0.524(6) 1 d PU C 2
F43B F 0.9919(3) 0.7047(3) 0.4225(2) 0.0582(12) Uani 0.524(6) 1 d PU C 2
F43F F 1.0442(3) 0.7723(2) 0.40947(19) 0.0582(12) Uani 0.524(6) 1 d PU C 2

loop_
_atom_site_aniso_label
_atom_site_aniso_U_11
_atom_site_aniso_U_22
_atom_site_aniso_U_33
_atom_site_aniso_U_23
_atom_site_aniso_U_13
_atom_site_aniso_U_12
Fe1 0.0196(2) 0.0296(2) 0.0206(2) 0.00074(17) 0.00151(16) 0.00150(17)
P3 0.0197(3) 0.0312(4) 0.0162(4) -0.0038(3) -0.0008(3) 0.0005(3)
P1 0.0225(4) 0.0349(4) 0.0183(4) 0.0002(3) -0.0010(3) 0.0082(3)
P2 0.0351(5) 0.0248(4) 0.0195(4) 0.0040(3) 0.0043(3) -0.0039(3)
C11 0.0188(12) 0.0196(13) 0.0155(13) -0.0039(10) 0.0012(10) -0.0011(10)
C31 0.0170(12) 0.0218(13) 0.0165(13) 0.0012(10) 0.0018(10) -0.0022(10)
C21 0.0187(13) 0.0222(13) 0.0184(14) -0.0031(11) 0.0000(10) -0.0013(10)
C01 0.0168(12) 0.0214(13) 0.0153(13) -0.0011(10) 0.0013(9) -0.0010(10)
C32 0.0193(13) 0.0311(15) 0.0182(14) 0.0019(11) -0.0009(10) -0.0052(11)
C12 0.0225(14) 0.0242(14) 0.0204(15) -0.0012(11) 0.0005(11) -0.0041(11)
C36 0.0174(13) 0.0244(14) 0.0193(14) -0.0005(11) -0.0009(10) -0.0014(10)
C16 0.0211(13) 0.0308(15) 0.0149(14) -0.0030(11) 0.0031(10) -0.0017(11)
C13 0.0315(16) 0.0308(16) 0.0191(15) 0.0029(12) 0.0001(12) -0.0097(13)
C321 0.0171(13) 0.0329(16) 0.0268(16) -0.0096(13) -0.0047(11) 0.0009(11)
C35 0.0209(14) 0.0275(15) 0.0325(17) -0.0085(13) 0.0010(12) -0.0004(11)
C26 0.0250(15) 0.0253(15) 0.0217(15) -0.0001(11) 0.0025(11) -0.0027(11)
C33 0.0179(14) 0.0360(17) 0.0336(18) 0.0064(14) -0.0052(12) 0.0006(12)
C22 0.0298(16) 0.0324(16) 0.0207(15) -0.0014(12) 0.0044(12) -0.0096(13)
C323 0.0278(16) 0.0247(15) 0.0321(18) -0.0048(13) -0.0002(13) -0.0030(12)
C23 0.0365(18) 0.0406(19) 0.0194(16) -0.0092(13) 0.0034(13) -0.0078(14)
C15 0.0203(14) 0.0467(19) 0.0208(16) 0.0005(13) 0.0029(11) -0.0016(13)
C34 0.0209(15) 0.0278(16) 0.045(2) -0.0037(14) 0.0013(13) 0.0038(12)
C25 0.0362(18) 0.0249(15) 0.0325(18) -0.0004(13) 0.0014(14) -0.0086(13)
C223 0.0251(16) 0.047(2) 0.0319(19) -0.0015(15) 0.0043(13) -0.0125(14)
C14 0.0242(15) 0.053(2) 0.0225(16) 0.0026(14) 0.0049(12) -0.0143(14)
C24 0.0353(18) 0.0292(16) 0.0342(19) -0.0120(14) 0.0005(14) -0.0066(14)
C121 0.0226(15) 0.050(2) 0.0269(18) 0.0077(14) -0.0024(12) 0.0043(14)
C311 0.0285(16) 0.050(2) 0.0172(15) -0.0084(14) 0.0012(12) -0.0022(14)
C322 0.0316(18) 0.0345(18) 0.043(2) -0.0188(16) 0.0036(15) -0.0020(14)
C221 0.0387(19) 0.044(2) 0.0305(19) -0.0004(15) 0.0107(15) -0.0150(16)
C313 0.0362(19) 0.057(2) 0.0188(17) -0.0047(15) 0.0075(13) -0.0082(16)
C312 0.038(2) 0.072(3) 0.0163(17) -0.0057(17) -0.0042(14) -0.0029(18)
C211 0.078(3) 0.0302(19) 0.035(2) 0.0105(16) 0.009(2) -0.0037(18)
C213 0.096(4) 0.049(3) 0.042(3) 0.025(2) 0.012(2) 0.007(3)
C123 0.0230(18) 0.111(4) 0.039(2) 0.028(2) 0.0031(15) 0.009(2)
C122 0.032(2) 0.059(3) 0.065(3) -0.014(2) -0.0135(19) -0.0023(18)
C222 0.055(3) 0.051(3) 0.087(4) -0.005(2) 0.031(3) -0.031(2)
C212 0.093(4) 0.042(2) 0.049(3) 0.006(2) -0.004(2) 0.019(2)
C11A 0.032(3) 0.027(2) 0.034(3) 0.0011(19) 0.012(2) 0.0070(19)
C11C 0.057(7) 0.040(5) 0.074(8) 0.028(5) 0.020(5) 0.014(5)
C11F 0.048(5) 0.028(3) 0.045(4) -0.006(3) 0.015(3) 0.009(3)
C11G 0.032(3) 0.027(2) 0.034(3) 0.0011(19) 0.012(2) 0.0070(19)
C11D 0.058(6) 0.030(4) 0.037(4) -0.007(3) 0.014(4) -0.005(3)
C11E 0.038(5) 0.027(4) 0.058(6) 0.009(4) -0.008(4) 0.004(4)
N2 0.049(3) 0.079(4) 0.042(3) 0.011(3) -0.001(2) 0.014(2)
N1 0.031(2) 0.052(3) 0.030(3) 0.010(2) 0.003(2) 0.0097(18)
Cl1 0.031(2) 0.052(3) 0.030(3) 0.010(2) 0.003(2) 0.0097(18)
F133 0.0337(11) 0.0579(14) 0.0293(11) 0.0038(10) -0.0034(9) -0.0081(10)
F132 0.0407(13) 0.0523(14) 0.0545(15) 0.0267(11) -0.0081(11) 0.0046(10)
F233 0.0470(14) 0.0716(17) 0.0333(12) -0.0114(11) 0.0064(10) 0.0188(12)
C21B 0.0254(14) 0.0250(14) 0.0128(13) -0.0006(10) -0.0012(10) 0.0007(11)
C16B 0.0283(15) 0.0228(14) 0.0228(15) 0.0018(11) 0.0025(12) 0.0023(12)
F232 0.0497(15) 0.0331(12) 0.0710(17) 0.0108(11) 0.0054(12) 0.0115(10)
C31B 0.0210(13) 0.0252(14) 0.0177(14) 0.0036(11) 0.0037(10) -0.0033(11)
C36B 0.0235(14) 0.0329(16) 0.0201(15) 0.0015(12) 0.0005(11) -0.0011(12)
F231 0.0325(11) 0.0394(12) 0.0652(16) -0.0109(11) -0.0116(11) 0.0081(9)
C34B 0.0214(14) 0.0406(18) 0.0250(16) 0.0094(13) 0.0017(12) -0.0014(13)
C12B 0.0279(15) 0.0193(13) 0.0193(14) 0.0001(11) 0.0043(11) 0.0002(11)
C26B 0.0254(15) 0.0296(15) 0.0178(14) 0.0013(11) -0.0009(11) 0.0004(12)
C11B 0.0279(15) 0.0159(12) 0.0159(14) -0.0010(10) 0.0038(10) 0.0012(10)
F131 0.0558(16) 0.0732(18) 0.0557(16) -0.0416(14) -0.0276(12) 0.0236(13)
C33B 0.0213(14) 0.0392(17) 0.0184(15) 0.0056(12) 0.0003(11) -0.0065(12)
C22B 0.0253(14) 0.0275(14) 0.0145(14) 0.0004(11) 0.0002(11) -0.0011(11)
C231 0.0365(18) 0.0272(16) 0.0317(18) -0.0023(13) -0.0034(14) 0.0003(13)
C35B 0.0237(15) 0.0352(17) 0.0226(16) 0.0063(12) 0.0038(11) 0.0015(12)
C13B 0.0353(16) 0.0164(13) 0.0190(15) 0.0021(10) -0.0002(12) 0.0015(11)
C23B 0.0331(16) 0.0288(15) 0.0153(14) -0.0011(12) -0.0018(11) 0.0044(12)
C24B 0.0397(17) 0.0225(14) 0.0176(15) 0.0003(11) -0.0019(12) -0.0007(12)
C131 0.0374(18) 0.0323(17) 0.0175(15) -0.0009(12) -0.0057(12) 0.0031(13)
F353 0.0441(13) 0.0428(13) 0.0432(13) -0.0102(10) 0.0027(10) 0.0076(10)
F333 0.0481(13) 0.0567(14) 0.0233(11) -0.0005(9) 0.0000(9) -0.0204(11)
F352 0.0412(13) 0.0530(14) 0.0506(14) -0.0039(11) -0.0085(10) 0.0242(11)
F253 0.0399(13) 0.0696(17) 0.0517(15) 0.0177(13) -0.0129(11) -0.0203(12)
C41B 0.0196(13) 0.0229(13) 0.0160(13) 0.0018(10) -0.0016(10) 0.0030(10)
F332 0.0713(18) 0.0476(14) 0.0448(14) 0.0096(11) -0.0199(12) -0.0295(12)
F153 0.0529(15) 0.0748(17) 0.0211(11) 0.0115(11) 0.0145(9) 0.0057(12)
F252 0.0592(17) 0.0337(12) 0.082(2) -0.0079(12) 0.0186(14) -0.0208(11)
F351 0.0564(15) 0.0622(16) 0.0343(13) 0.0070(11) 0.0209(11) 0.0222(12)
F331 0.0285(12) 0.104(2) 0.0537(16) -0.0214(15) -0.0150(11) 0.0065(13)
F251 0.0507(15) 0.0770(18) 0.0300(12) -0.0053(11) 0.0124(10) -0.0265(13)
C46B 0.0215(13) 0.0257(14) 0.0154(14) 0.0018(11) -0.0014(10) 0.0010(11)
C45B 0.0204(14) 0.0289(15) 0.0228(15) 0.0027(12) -0.0011(11) 0.0011(11)
F152 0.0520(15) 0.0685(17) 0.0488(15) 0.0129(12) 0.0242(12) 0.0253(13)
C25B 0.0332(16) 0.0306(16) 0.0151(14) -0.0002(12) 0.0004(12) -0.0066(12)
F151 0.0561(16) 0.086(2) 0.0449(15) -0.0114(13) 0.0223(12) -0.0342(15)
C44B 0.0251(15) 0.0390(18) 0.0223(16) 0.0064(13) 0.0040(12) -0.0024(13)
C14B 0.0421(18) 0.0216(14) 0.0160(14) 0.0012(11) 0.0033(12) 0.0021(13)
B1 0.0216(15) 0.0236(15) 0.0146(15) 0.0022(12) 0.0026(11) 0.0004(12)
F453 0.081(2) 0.0515(16) 0.123(3) -0.0486(17) 0.056(2) -0.0299(15)
C43B 0.0292(16) 0.0423(19) 0.0162(15) -0.0008(13) 0.0035(11) -0.0002(13)
C42B 0.0271(15) 0.0295(15) 0.0158(14) -0.0011(11) -0.0010(11) -0.0008(12)
C15B 0.0345(16) 0.0218(14) 0.0217(15) 0.0020(11) 0.0087(12) 0.0012(12)
C451 0.0294(17) 0.0324(17) 0.0365(19) 0.0004(14) 0.0023(14) -0.0040(13)
C32B 0.0235(14) 0.0314(16) 0.0176(15) 0.0044(11) 0.0048(11) -0.0028(12)
C251 0.0349(18) 0.0373(18) 0.0270(18) 0.0027(14) -0.0006(13) -0.0095(14)
C351 0.0298(17) 0.045(2) 0.0274(18) 0.0040(14) 0.0036(13) 0.0115(14)
C151 0.044(2) 0.043(2) 0.0189(16) 0.0038(14) 0.0100(14) -0.0008(16)
C331 0.0286(16) 0.045(2) 0.0242(17) 0.0043(14) -0.0015(13) -0.0084(14)
F452 0.216(5) 0.0437(17) 0.073(2) 0.0094(15) 0.003(3) -0.051(2)
F451 0.0580(19) 0.069(2) 0.247(5) -0.087(3) -0.072(3) 0.0192(16)
C431 0.046(2) 0.064(3) 0.0235(19) -0.0052(17) 0.0114(15) 0.0028(19)
F43A 0.079(3) 0.083(3) 0.0191(16) -0.0042(15) 0.0223(15) -0.001(2)
F43E 0.079(3) 0.083(3) 0.0191(16) -0.0042(15) 0.0223(15) -0.001(2)
F43C 0.079(3) 0.083(3) 0.0191(16) -0.0042(15) 0.0223(15) -0.001(2)
F43D 0.055(2) 0.077(3) 0.0433(19) -0.0177(17) 0.0228(14) 0.0090(16)
F43B 0.055(2) 0.077(3) 0.0433(19) -0.0177(17) 0.0228(14) 0.0090(16)
F43F 0.055(2) 0.077(3) 0.0433(19) -0.0177(17) 0.0228(14) 0.0090(16)

loop_
_atom_type_symbol
_atom_type_description
_atom_type_scat_dispersion_real
_atom_type_scat_dispersion_imag
_atom_type_scat_source
C C 0.0033 0.0016 'International Tables Vol C Tables 4.2.6.8 and 6.1.1.4'
H H 0.0000 0.0000 'International Tables Vol C Tables 4.2.6.8 and 6.1.1.4'
B B 0.0013 0.0007 'International Tables Vol C Tables 4.2.6.8 and 6.1.1.4'
N N 0.0061 0.0033 'International Tables Vol C Tables 4.2.6.8 and 6.1.1.4'
F F 0.0171 0.0103 'International Tables Vol C Tables 4.2.6.8 and 6.1.1.4'
P P 0.1023 0.0942 'International Tables Vol C Tables 4.2.6.8 and 6.1.1.4'
Fe Fe 0.3463 0.8444 'International Tables Vol C Tables 4.2.6.8 and 6.1.1.4'
Cl Cl 0.1484 0.1585 'International Tables Vol C Tables 4.2.6.8 and 6.1.1.4'

loop_
_geom_angle_atom_site_label_1
_geom_angle_atom_site_label_2
_geom_angle_atom_site_label_3
_geom_angle
N1 Fe1 C01 177.7(2)
N1 Fe1 Cl1 2.1(7)
C01 Fe1 Cl1 175.9(5)
N1 Fe1 P1 93.59(19)
C01 Fe1 P1 84.32(8)
Cl1 Fe1 P1 92.7(4)
N1 Fe1 P3 96.6(2)
C01 Fe1 P3 85.19(8)
Cl1 Fe1 P3 98.6(5)
P1 Fe1 P3 117.05(4)
N1 Fe1 P2 95.8(2)
C01 Fe1 P2 84.67(8)
Cl1 Fe1 P2 94.8(5)
P1 Fe1 P2 124.75(4)
P3 Fe1 P2 115.67(3)
C36 P3 C311 107.36(15)
C36 P3 C321 105.71(14)
C311 P3 C321 102.68(15)
C36 P3 Fe1 95.43(10)
C311 P3 Fe1 115.50(13)
C321 P3 Fe1 128.05(10)
C16 P1 C121 112.15(16)
C16 P1 C11A 99.2(2)
C121 P1 C11A 96.6(3)
C16 P1 C11G 111.6(2)
C121 P1 C11G 109.2(3)
C11A P1 C11G 24.4(3)
C16 P1 Fe1 98.99(10)
C121 P1 Fe1 114.38(12)
C11A P1 Fe1 134.3(2)
C11G P1 Fe1 110.3(2)
C26 P2 C211 105.28(17)
C26 P2 C221 107.36(16)
C211 P2 C221 101.3(2)
C26 P2 Fe1 94.22(10)
C211 P2 Fe1 115.34(17)
C221 P2 Fe1 130.60(13)
C12 C11 C16 118.7(3)
C12 C11 C01 121.5(3)
C16 C11 C01 119.7(3)
C32 C31 C36 117.8(3)
C32 C31 C01 121.0(3)
C36 C31 C01 121.1(3)
C22 C21 C26 117.2(3)
C22 C21 C01 122.3(3)
C26 C21 C01 120.5(3)
C21 C01 C31 112.0(2)
C21 C01 C11 109.4(2)
C31 C01 C11 109.8(2)
C21 C01 Fe1 106.84(19)
C31 C01 Fe1 108.08(18)
C11 C01 Fe1 110.69(18)
C33 C32 C31 121.4(3)
C13 C12 C11 120.6(3)
C35 C36 C31 120.3(3)
C35 C36 P3 123.5(2)
C31 C36 P3 116.2(2)
C15 C16 C11 119.4(3)
C15 C16 P1 125.4(2)
C11 C16 P1 115.1(2)
C14 C13 C12 120.2(3)
C323 C321 C322 108.4(3)
C323 C321 P3 112.1(2)
C322 C321 P3 113.4(2)
C34 C35 C36 120.7(3)
C25 C26 C21 120.2(3)
C25 C26 P2 123.3(2)
C21 C26 P2 116.3(2)
C34 C33 C32 120.0(3)
C23 C22 C21 122.0(3)
C22 C23 C24 120.4(3)
C14 C15 C16 120.8(3)
C35 C34 C33 119.8(3)
C24 C25 C26 120.9(3)
C13 C14 C15 120.2(3)
C25 C24 C23 119.2(3)
C123 C121 C122 109.6(4)
C123 C121 P1 118.1(3)
C122 C121 P1 111.6(3)
C313 C311 C312 112.1(3)
C313 C311 P3 111.5(2)
C312 C311 P3 109.0(2)
C223 C221 C222 109.1(4)
C223 C221 P2 113.0(2)
C222 C221 P2 113.0(3)
C212 C211 C213 112.4(4)
C212 C211 P2 113.6(3)
C213 C211 P2 109.0(3)
C11C C11A C11F 112.1(8)
C11C C11A P1 111.5(7)
C11F C11A P1 110.9(5)
C11D C11G C11E 112.1(7)
C11D C11G P1 112.1(5)
C11E C11G P1 112.3(6)
N2 N1 Fe1 178.1(6)
C22B C21B C26B 115.5(3)
C22B C21B B1 123.5(3)
C26B C21B B1 120.3(3)
C15B C16B C11B 122.1(3)
C32B C31B C36B 115.4(3)
C32B C31B B1 123.4(3)
C36B C31B B1 121.2(3)
C35B C36B C31B 122.5(3)
C35B C34B C33B 117.6(3)
C13B C12B C11B 121.5(3)
C25B C26B C21B 123.0(3)
C16B C11B C12B 116.4(3)
C16B C11B B1 120.8(3)
C12B C11B B1 122.4(3)
C34B C33B C32B 121.1(3)
C34B C33B C331 119.8(3)
C32B C33B C331 119.1(3)
C21B C22B C23B 122.2(3)
F232 C231 F231 106.2(3)
F232 C231 F233 105.7(3)
F231 C231 F233 106.0(3)
F232 C231 C23B 113.5(3)
F231 C231 C23B 112.8(3)
F233 C231 C23B 112.0(3)
C34B C35B C36B 121.1(3)
C34B C35B C351 120.1(3)
C36B C35B C351 118.6(3)
C14B C13B C12B 120.6(3)
C14B C13B C131 118.6(3)
C12B C13B C131 120.8(3)
C24B C23B C22B 121.5(3)
C24B C23B C231 118.7(3)
C22B C23B C231 119.8(3)
C23B C24B C25B 117.4(3)
F133 C131 F131 106.8(3)
F133 C131 F132 105.0(3)
F131 C131 F132 106.2(3)
F133 C131 C13B 113.8(3)
F131 C131 C13B 112.6(3)
F132 C131 C13B 111.8(3)
C42B C41B C46B 115.6(3)
C42B C41B B1 124.2(3)
C46B C41B B1 119.9(3)
C45B C46B C41B 122.3(3)
C46B C45B C44B 120.5(3)
C46B C45B C451 120.7(3)
C44B C45B C451 118.8(3)
C26B C25B C24B 120.5(3)
C26B C25B C251 119.0(3)
C24B C25B C251 120.3(3)
C43B C44B C45B 118.1(3)
C15B C14B C13B 118.9(3)
C41B B1 C21B 114.6(2)
C41B B1 C31B 105.8(2)
C21B B1 C31B 112.0(2)
C41B B1 C11B 111.8(2)
C21B B1 C11B 101.4(2)
C31B B1 C11B 111.4(2)
C44B C43B C42B 121.5(3)
C44B C43B C431 119.4(3)
C42B C43B C431 119.1(3)
C41B C42B C43B 122.1(3)
C14B C15B C16B 120.5(3)
C14B C15B C151 121.4(3)
C16B C15B C151 118.1(3)
F451 C451 F453 108.5(4)
F451 C451 F452 104.0(4)
F453 C451 F452 102.7(4)
F451 C451 C45B 114.1(3)
F453 C451 C45B 114.2(3)
F452 C451 C45B 112.3(3)
C33B C32B C31B 122.2(3)
F252 C251 F253 107.9(3)
F252 C251 F251 106.2(3)
F253 C251 F251 104.2(3)
F252 C251 C25B 113.6(3)
F253 C251 C25B 112.7(3)
F251 C251 C25B 111.7(3)
F352 C351 F353 106.6(3)
F352 C351 F351 106.8(3)
F353 C351 F351 105.6(3)
F352 C351 C35B 113.8(3)
F353 C351 C35B 113.1(3)
F351 C351 C35B 110.5(3)
F152 C151 F151 106.0(3)
F152 C151 F153 106.0(3)
F151 C151 F153 107.1(3)
F152 C151 C15B 112.1(3)
F151 C151 C15B 112.3(3)
F153 C151 C15B 112.9(3)
F331 C331 F332 106.6(3)
F331 C331 F333 106.5(3)
F332 C331 F333 105.4(3)
F331 C331 C33B 112.9(3)
F332 C331 C33B 112.6(3)
F333 C331 C33B 112.3(3)
F43E C431 F43D 110.9(5)
F43E C431 F43C 115.3(5)
F43D C431 F43C 73.0(4)
F43E C431 F43F 61.0(5)
F43D C431 F43F 121.3(4)
F43C C431 F43F 63.7(4)
F43E C431 F43A 103.7(6)
F43D C431 F43A 22.6(4)
F43C C431 F43A 95.5(5)
F43F C431 F43A 137.9(4)
F43E C431 C43B 118.3(4)
F43D C431 C43B 119.3(4)
F43C C431 C43B 111.9(4)
F43F C431 C43B 112.6(4)
F43A C431 C43B 109.1(4)
F43E C431 F43B 31.0(4)
F43D C431 F43B 95.1(5)
F43C C431 F43B 137.9(4)
F43F C431 F43B 92.0(4)
F43A C431 F43B 79.8(4)
C43B C431 F43B 109.1(4)

loop_
_geom_bond_atom_site_label_1
_geom_bond_atom_site_label_2
_geom_bond_distance
Fe1 N1 1.862(7)
Fe1 C01 2.081(3)
Fe1 Cl1 2.320(14)
Fe1 P1 2.3252(9)
Fe1 P3 2.3604(9)
Fe1 P2 2.3881(10)
P3 C36 1.810(3)
P3 C311 1.852(3)
P3 C321 1.859(3)
P1 C16 1.813(3)
P1 C121 1.844(4)
P1 C11A 1.863(7)
P1 C11G 1.899(7)
P2 C26 1.815(3)
P2 C211 1.854(4)
P2 C221 1.864(4)
C11 C12 1.402(4)
C11 C16 1.409(4)
C11 C01 1.538(4)
C31 C32 1.398(4)
C31 C36 1.404(4)
C31 C01 1.535(4)
C21 C22 1.392(4)
C21 C26 1.418(4)
C21 C01 1.534(4)
C32 C33 1.390(5)
C12 C13 1.395(4)
C36 C35 1.400(4)
C16 C15 1.399(4)
C13 C14 1.373(5)
C321 C323 1.526(5)
C321 C322 1.542(5)
C35 C34 1.377(5)
C26 C25 1.401(4)
C33 C34 1.384(5)
C22 C23 1.385(5)
C23 C24 1.385(5)
C15 C14 1.382(5)
C25 C24 1.381(5)
C223 C221 1.509(6)
C121 C123 1.513(5)
C121 C122 1.519(6)
C311 C313 1.518(5)
C311 C312 1.536(5)
C221 C222 1.536(6)
C211 C212 1.479(7)
C211 C213 1.560(6)
C11A C11C 1.531(12)
C11A C11F 1.541(12)
C11G C11D 1.499(11)
C11G C11E 1.536(12)
N2 N1 1.076(12)
F133 C131 1.332(4)
F132 C131 1.346(4)
F233 C231 1.345(4)
C21B C22B 1.394(4)
C21B C26B 1.395(4)
C21B B1 1.641(4)
C16B C15B 1.394(5)
C16B C11B 1.399(4)
F232 C231 1.332(4)
C31B C32B 1.400(4)
C31B C36B 1.400(4)
C31B B1 1.641(4)
C36B C35B 1.384(4)
F231 C231 1.334(4)
C34B C35B 1.383(5)
C34B C33B 1.389(5)
C12B C13B 1.396(4)
C12B C11B 1.403(4)
C26B C25B 1.388(5)
C11B B1 1.651(4)
F131 C131 1.333(4)
C33B C32B 1.390(4)
C33B C331 1.512(5)
C22B C23B 1.397(4)
C231 C23B 1.493(5)
C35B C351 1.500(5)
C13B C14B 1.390(5)
C13B C131 1.495(5)
C23B C24B 1.381(5)
C24B C25B 1.399(5)
F353 C351 1.344(5)
F333 C331 1.337(4)
F352 C351 1.328(4)
F253 C251 1.339(4)
C41B C42B 1.392(4)
C41B C46B 1.417(4)
C41B B1 1.640(4)
F332 C331 1.336(4)
F153 C151 1.340(4)
F252 C251 1.323(4)
F351 C351 1.351(4)
F331 C331 1.326(4)
F251 C251 1.342(4)
C46B C45B 1.387(4)
C45B C44B 1.401(5)
C45B C451 1.489(5)
F152 C151 1.328(4)
C25B C251 1.501(5)
F151 C151 1.333(5)
C44B C43B 1.371(5)
C14B C15B 1.375(5)
F453 C451 1.301(4)
C43B C42B 1.399(4)
C43B C431 1.488(5)
C15B C151 1.493(5)
C451 F451 1.270(5)
C451 F452 1.327(5)
C431 F43E 1.209(8)
C431 F43D 1.252(8)
C431 F43C 1.366(7)
C431 F43F 1.369(7)
C431 F43A 1.476(9)
C431 F43B 1.495(8)
